data_7154615
loop_
_publ_author_name
'Islam, Md Monarul'
'Tomiyasu, Hirotsugu'
'Matsumoto, Taisuke'
'Tanaka, Junji'
'Rahman, Shofiur'
'Georghiou, Paris E.'
'Redshaw, Carl'
'Yamato, Takehiko'

_publ_section_title
;
 Synthesis and conformational studies of chiral macrocyclic
 [1.1.1]metacyclophanes containing benzofuran rings.
;
_journal_issue 34
_journal_name_full 'Organic &amp; biomolecular chemistry'
_journal_page_first 9055
_journal_page_last 9064
_journal_paper_doi 10.1039/c5ob01002k
_journal_volume 13
_journal_year 2015
_chemical_formula_moiety 'C40 H52 O5'
_chemical_formula_sum 'C40 H52 O5'
_chemical_formula_weight 612.85
_chemical_name_systematic '6,15,22-Tri-tert-butyl-9,18,25-trimethoxy[3.3.1]metacyclophane-2,11- dione'
_space_group_crystal_system monoclinic
_space_group_IT_number 14
_space_group_name_Hall '-P 2ybc'
_space_group_name_H-M_alt 'P 1 21/c 1'
_symmetry_space_group_name_Hall '-P 2ybc'
_symmetry_space_group_name_H-M 'P 1 21/c 1'
_atom_sites_solution_hydrogens geom
_atom_sites_solution_primary direct
_atom_sites_solution_secondary difmap
_audit_update_record
;
2015-07-17 deposited with the CCDC.
2015-07-20 downloaded from the CCDC.
;
_cell_angle_alpha 90.0000
_cell_angle_beta 101.801(11)
_cell_angle_gamma 90.0000
_cell_formula_units_Z 4
_cell_length_a 12.239(2)
_cell_length_b 15.019(3)
_cell_length_c 20.059(3)
_cell_measurement_reflns_used 34442
_cell_measurement_temperature 123
_cell_measurement_theta_max 68.26
_cell_measurement_theta_min 3.69
_cell_volume 3609.3(11)
_computing_cell_refinement 'RAPID AUTO'
_computing_data_collection 'RAPID AUTO (Rigaku, ????)'
_computing_data_reduction 'RAPID AUTO'
_computing_molecular_graphics 'CrystalStructure 4.1'
_computing_publication_material 'CrystalStructure 4.1 (Rigaku, 2014)'
_computing_structure_refinement 'SHELXL2013 (Sheldrick, 2008)'
_computing_structure_solution 'Il Milione (Burla, et al., 2007)'
_diffrn_ambient_temperature 123
_diffrn_detector_area_resol_mean 5.000
_diffrn_measured_fraction_theta_full 0.998
_diffrn_measured_fraction_theta_max 0.997
_diffrn_measurement_device_type 'Rigaku R-AXIS RAPID'
_diffrn_measurement_method \w
_diffrn_radiation_type 'Cu K\a'
_diffrn_radiation_wavelength 1.54187
_diffrn_reflns_av_R_equivalents 0.0230
_diffrn_reflns_laue_measured_fraction_full 0.998
_diffrn_reflns_laue_measured_fraction_max 0.997
_diffrn_reflns_limit_h_max 14
_diffrn_reflns_limit_h_min -14
_diffrn_reflns_limit_k_max 17
_diffrn_reflns_limit_k_min -18
_diffrn_reflns_limit_l_max 24
_diffrn_reflns_limit_l_min -24
_diffrn_reflns_number 39286
_diffrn_reflns_point_group_measured_fraction_full 0.998
_diffrn_reflns_point_group_measured_fraction_max 0.997
_diffrn_reflns_theta_full 67.687
_diffrn_reflns_theta_max 68.250
_diffrn_reflns_theta_min 3.690
_diffrn_standards_number 0
_exptl_absorpt_coefficient_mu 0.572
_exptl_absorpt_correction_T_max 0.892
_exptl_absorpt_correction_T_min 0.773
_exptl_absorpt_correction_type multi-scan
_exptl_absorpt_process_details 'ABSCOR (Rigaku, 1995)'
_exptl_crystal_colour colorless
_exptl_crystal_density_diffrn 1.128
_exptl_crystal_density_method 'not measured'
_exptl_crystal_description prism
_exptl_crystal_F_000 1328.00
_exptl_crystal_size_max 0.400
_exptl_crystal_size_mid 0.200
_exptl_crystal_size_min 0.200
_refine_diff_density_max 0.30
_refine_diff_density_min -0.24
_refine_ls_extinction_method none
_refine_ls_goodness_of_fit_ref 1.050
_refine_ls_hydrogen_treatment constr
_refine_ls_number_parameters 448
_refine_ls_number_reflns 6598
_refine_ls_number_restraints 0
_refine_ls_R_factor_all 0.0485
_refine_ls_R_factor_gt 0.0414
_refine_ls_shift/su_max 0.001
_refine_ls_structure_factor_coef Fsqd
_refine_ls_weighting_details 'w = 1/[\s^2^(Fo^2^)+(0.0641P)^2^+0.5640P] where P=(Fo^2^+2Fc^2^)/3'
_refine_ls_weighting_scheme calc
_refine_ls_wR_factor_gt 0.1096
_refine_ls_wR_factor_ref 0.1124
_reflns_number_gt 5486
_reflns_number_total 6598
_reflns_threshold_expression F^2^>2.0\s(F^2^)
_cod_data_source_file c5ob01002k2.cif
_cod_data_source_block yt1304a
_cod_depositor_comments 'Adding full bibliography for 7154615--7154617.cif.'
_cod_original_cell_volume 3609.2(11)
_cod_database_code 7154615
_shelxl_res_file
;
TITL yt1304a
CELL  1.54187 12.23870 15.01920 20.05860 90.000 101.801 90.000
ZERR  4 0.00200 0.00260 0.00330 0.000 0.011 0.000
LATT 1
SYMM    -X, .50+Y, .50-Z
SFAC C H O
UNIT 160 208 20
L.S. 20
FMAP 2
PLAN -25
WPDB -2
HTAB
LIST 4
TEMP -150.0
ACTA
SIZE 0.400 0.200 0.200
WGHT    0.064100    0.564000
FVAR       0.38739
O1    3    0.419664    0.915743    0.945709    11.00000    0.02142    0.02601 =
         0.02644   -0.00007    0.00146   -0.00529
O2    3    0.558180    0.932934    0.830152    11.00000    0.01978    0.02799 =
         0.02761   -0.00534    0.00287    0.00020
O3    3    0.275745    1.026222    0.830479    11.00000    0.02438    0.01802 =
         0.03415   -0.00247   -0.00010    0.00221
O43   3    0.095994    1.074209    1.021082    11.00000    0.04406    0.05627 =
         0.04837   -0.01343    0.02570    0.00566
O44   3    0.354183    1.151394    0.697208    11.00000    0.03734    0.03208 =
         0.03203    0.00480    0.00591    0.00572
C3    1    0.420767    0.778948    0.845884    11.00000    0.02278    0.02077 =
         0.02575    0.00183    0.00522    0.00326
AFIX  23
H3A   2    0.423242    0.713943    0.838152    11.00000   -1.20000
H3B   2    0.489277    0.796090    0.878866    11.00000   -1.20000
AFIX   0
C4    1    0.271398    1.113674    0.851612    11.00000    0.02230    0.01781 =
         0.02646    0.00015    0.00018    0.00312
C5    1    0.429632    1.116800    0.737594    11.00000    0.02645    0.01845 =
         0.03138    0.00206    0.00982   -0.00457
C6    1    0.477717    0.905077    0.774885    11.00000    0.01910    0.02294 =
         0.02384   -0.00526    0.00603    0.00193
C7    1    0.452225    1.135230    0.813263    11.00000    0.02277    0.02216 =
         0.03011   -0.00291    0.00559   -0.00101
AFIX  23
H7A   2    0.477841    1.079112    0.837347    11.00000   -1.20000
H7B   2    0.514762    1.178162    0.823821    11.00000   -1.20000
AFIX   0
C8    1    0.320823    0.870573    0.921497    11.00000    0.02109    0.01929 =
         0.02015    0.00294    0.00138   -0.00282
C9    1    0.216998    0.758809    0.850441    11.00000    0.02530    0.02091 =
         0.02033   -0.00279    0.00265   -0.00052
AFIX  43
H9    2    0.215173    0.710607    0.819566    11.00000   -1.20000
AFIX   0
C10   1    0.339577    0.800822    0.720704    11.00000    0.02337    0.02070 =
         0.02685   -0.00380    0.00928   -0.00181
AFIX  43
H10   2    0.299826    0.746838    0.722491    11.00000   -1.20000
AFIX   0
C11   1    0.318624    0.801929    0.874635    11.00000    0.02116    0.02026 =
         0.01880    0.00442    0.00325    0.00265
C12   1    0.224080    0.897364    0.942714    11.00000    0.02559    0.01884 =
         0.01911    0.00055    0.00414    0.00055
C13   1    0.190571    1.141251    0.887068    11.00000    0.02076    0.02326 =
         0.02895    0.00202    0.00179    0.00073
C14   1    0.357153    1.258061    0.866557    11.00000    0.02421    0.02209 =
         0.02960   -0.00078    0.00612   -0.00238
AFIX  43
H14   2    0.414064    1.297729    0.859323    11.00000   -1.20000
AFIX   0
C15   1    0.415995    0.828171    0.778939    11.00000    0.02027    0.02024 =
         0.02412   -0.00121    0.00793    0.00454
C16   1    0.319384    0.849353    0.660325    11.00000    0.02270    0.02719 =
         0.02278   -0.00374    0.00740    0.00034
C17   1    0.276410    1.288906    0.901051    11.00000    0.02593    0.02326 =
         0.03089   -0.00313    0.00613   -0.00011
C18   1    0.377492    0.929225    0.660091    11.00000    0.02666    0.02580 =
         0.02249    0.00179    0.00869    0.00143
AFIX  43
H18   2    0.362577    0.965236    0.620326    11.00000   -1.20000
AFIX   0
C19   1    0.194287    1.229017    0.910999    11.00000    0.02368    0.02413 =
         0.03163   -0.00288    0.00858    0.00123
AFIX  43
H19   2    0.138988    1.248357    0.934800    11.00000   -1.20000
AFIX   0
C20   1    0.136803    1.043347    0.976026    11.00000    0.02365    0.02368 =
         0.03548   -0.00795    0.01222   -0.00696
C21   1    0.118487    0.783644    0.869756    11.00000    0.02171    0.02581 =
         0.02430   -0.00217    0.00197   -0.00126
C22   1    0.124047    0.853477    0.916530    11.00000    0.02071    0.02472 =
         0.02560   -0.00083    0.00553    0.00150
AFIX  43
H22   2    0.058024    0.871448    0.930810    11.00000   -1.20000
AFIX   0
C23   1    0.357108    1.171180    0.842407    11.00000    0.02184    0.02282 =
         0.02378    0.00027    0.00252    0.00162
C24   1    0.102704    1.077740    0.903503    11.00000    0.02069    0.02238 =
         0.04088   -0.00155    0.00684    0.00055
AFIX  23
H24A  2    0.030209    1.109040    0.897913    11.00000   -1.20000
H24B  2    0.093350    1.026967    0.871361    11.00000   -1.20000
AFIX   0
C25   1    0.282522    1.385078    0.928240    11.00000    0.03259    0.02455 =
         0.04969   -0.01054    0.01744   -0.00420
C26   1    0.456334    0.957997    0.715866    11.00000    0.02238    0.02195 =
         0.02641   -0.00234    0.01175    0.00063
C27   1    0.199233    1.002514    0.768971    11.00000    0.02679    0.02720 =
         0.03491   -0.00524    0.00303   -0.00122
AFIX 137
H27A  2    0.122597    1.012972    0.774596    11.00000   -1.20000
H27B  2    0.208601    0.939434    0.758966    11.00000   -1.20000
H27C  2    0.214174    1.038919    0.731284    11.00000   -1.20000
AFIX   0
C28   1    0.283364    0.825817    0.533528    11.00000    0.03737    0.03777 =
         0.02415   -0.00530    0.00878   -0.00507
AFIX 137
H28A  2    0.227867    0.806426    0.493777    11.00000   -1.20000
H28B  2    0.348633    0.786587    0.539543    11.00000   -1.20000
H28C  2    0.306177    0.887092    0.526562    11.00000   -1.20000
AFIX   0
C29   1    0.507663    1.049611    0.714257    11.00000    0.02905    0.02374 =
         0.02938   -0.00051    0.01251   -0.00282
AFIX  23
H29A  2    0.516675    1.063940    0.667508    11.00000   -1.20000
H29B  2    0.582082    1.051435    0.744957    11.00000   -1.20000
AFIX   0
C30   1    0.232176    0.821649    0.597465    11.00000    0.02823    0.03998 =
         0.02260   -0.00429    0.00582   -0.00637
C31   1    0.228435    0.974098    0.992444    11.00000    0.03035    0.02447 =
         0.02525   -0.00408    0.00528   -0.00211
AFIX  23
H31A  2    0.226946    0.948924    1.037863    11.00000   -1.20000
H31B  2    0.301021    1.004724    0.995962    11.00000   -1.20000
AFIX   0
C32   1    0.482778    0.877837    1.007058    11.00000    0.02760    0.03604 =
         0.03280    0.00185   -0.00557   -0.00464
AFIX 137
H32A  2    0.511450    0.819468    0.997086    11.00000   -1.20000
H32B  2    0.434723    0.870903    1.040257    11.00000   -1.20000
H32C  2    0.545398    0.917173    1.025860    11.00000   -1.20000
AFIX   0
C33   1    0.006621    0.739051    0.839504    11.00000    0.02200    0.05282 =
         0.04307   -0.02189    0.00463   -0.00830
C34   1    0.664293    0.890770    0.832279    11.00000    0.02034    0.03877 =
         0.04285   -0.00499    0.00190    0.00237
AFIX 137
H34A  2    0.655350    0.825985    0.833478    11.00000   -1.20000
H34B  2    0.717319    0.910201    0.873135    11.00000   -1.20000
H34C  2    0.692546    0.907382    0.791673    11.00000   -1.20000
AFIX   0
C35   1    0.133119    0.886409    0.589085    11.00000    0.02871    0.07958 =
         0.03215   -0.00973    0.00118    0.00731
AFIX 137
H35A  2    0.159378    0.947223    0.584143    11.00000   -1.20000
H35B  2    0.099375    0.883055    0.629310    11.00000   -1.20000
H35C  2    0.077423    0.870256    0.548458    11.00000   -1.20000
AFIX   0
C36   1    0.189920    0.726448    0.603690    11.00000    0.05560    0.05912 =
         0.02747   -0.00760    0.00567   -0.03095
AFIX 137
H36A  2    0.150401    0.723472    0.641478    11.00000   -1.20000
H36B  2    0.253427    0.685332    0.612339    11.00000   -1.20000
H36C  2    0.138941    0.709730    0.561228    11.00000   -1.20000
AFIX   0
C37   1    0.187363    1.407449    0.963022    11.00000    0.06215    0.03698 =
         0.10817   -0.03220    0.05357   -0.01473
AFIX 137
H37A  2    0.190474    1.368384    1.002500    11.00000   -1.20000
H37B  2    0.116154    1.398827    0.930973    11.00000   -1.20000
H37C  2    0.193812    1.469628    0.978129    11.00000   -1.20000
AFIX   0
C38   1    0.278091    1.449355    0.869007    11.00000    0.12643    0.02548 =
         0.09817   -0.00368    0.06144    0.00234
AFIX 137
H38A  2    0.284484    1.510618    0.886180    11.00000   -1.20000
H38B  2    0.207021    1.442152    0.836554    11.00000   -1.20000
H38C  2    0.339916    1.436648    0.846177    11.00000   -1.20000
AFIX   0
C39   1    0.392430    1.398360    0.978268    11.00000    0.05168    0.06320 =
         0.12515   -0.06246   -0.00087   -0.00031
AFIX 137
H39A  2    0.395852    1.358233    1.017167    11.00000   -1.20000
H39B  2    0.397960    1.460175    0.994249    11.00000   -1.20000
H39C  2    0.454436    1.385248    0.955689    11.00000   -1.20000
AFIX   0
PART 1
C40   1    0.015597    0.674481    0.782794    10.67000    0.03063    0.06088 =
         0.05859   -0.02930    0.00409   -0.01582
AFIX 137
H40A  2   -0.059278    0.655122    0.760143    10.67000   -1.50000
H40B  2    0.059676    0.622615    0.801922    10.67000   -1.50000
H40C  2    0.052196    0.703961    0.749652    10.67000   -1.50000
AFIX   0
C41   1   -0.049035    0.705810    0.891079    10.67000    0.04669    0.07994 =
         0.04358   -0.00546    0.00959   -0.04071
AFIX 137
H41A  2   -0.122613    0.682584    0.869510    10.67000   -1.50000
H41B  2   -0.057990    0.754195    0.922302    10.67000   -1.50000
H41C  2   -0.004398    0.658019    0.916542    10.67000   -1.50000
AFIX   0
C42   1   -0.071315    0.818834    0.798954    10.67000    0.02767    0.06206 =
         0.06413   -0.00230   -0.01312    0.00027
AFIX 137
H42A  2   -0.033975    0.845093    0.764844    10.67000   -1.50000
H42B  2   -0.082946    0.864791    0.831482    10.67000   -1.50000
H42C  2   -0.143593    0.794289    0.776305    10.67000   -1.50000
AFIX   0
PART 2
C43   1   -0.086048    0.757734    0.881045    10.33000    0.02629    0.07164 =
         0.09930   -0.03901    0.01291   -0.02057
AFIX 137
H43A  2   -0.150405    0.719099    0.864486    10.33000   -1.50000
H43B  2   -0.109255    0.820186    0.875296    10.33000   -1.50000
H43C  2   -0.056553    0.745622    0.929385    10.33000   -1.50000
AFIX   0
C44   1   -0.027968    0.742863    0.771211    10.33000    0.04789    0.06335 =
         0.04083    0.00642   -0.01750   -0.02361
AFIX 137
H44A  2   -0.099291    0.711460    0.757888    10.33000   -1.50000
H44B  2    0.027824    0.714676    0.749342    10.33000   -1.50000
H44C  2   -0.037552    0.805220    0.756818    10.33000   -1.50000
AFIX   0
C45   1    0.027595    0.626596    0.861745    10.33000    0.03523    0.02671 =
         0.05935    0.00117   -0.00326   -0.01620
AFIX 137
H45A  2    0.049188    0.621206    0.911390    10.33000   -1.50000
H45B  2    0.086967    0.602282    0.840902    10.33000   -1.50000
H45C  2   -0.041640    0.593410    0.845381    10.33000   -1.50000
PART 0
AFIX   0
HKLF 4
 
REM  yt1304a
REM R1 =  0.0414 for    5486 Fo > 4sig(Fo)  and  0.0485 for all    6598 data
REM    448 parameters refined using      0 restraints
 
END  
     
WGHT      0.0641      0.5640 

REM Instructions for potential hydrogen bonds
HTAB C7 O2
HTAB C27 O44
EQIV $1 -x+1, -y+2, -z+2
HTAB C32 O1_$1

REM Highest difference peak  0.304,  deepest hole -0.241,  1-sigma level  0.048
Q1    1   0.2759  1.3360  0.9192  11.00000  0.05    0.30
Q2    1   0.2601  0.8213  0.5696  11.00000  0.05    0.30
Q3    1   0.3694  1.4357  0.9124  11.00000  0.05    0.30
Q4    1   0.2730  0.8338  0.6295  11.00000  0.05    0.28
Q5    1   0.1946  1.4375  0.8829  11.00000  0.05    0.26
Q6    1   0.3146  1.3718  1.0076  11.00000  0.05    0.25
Q7    1   0.2791  1.3781  1.0050  11.00000  0.05    0.25
Q8    1   0.0603  0.7582  0.8529  11.00000  0.05    0.24
Q9    1   0.2239  0.9355  0.9634  11.00000  0.05    0.23
Q10   1   0.2238  0.7778  0.6023  11.00000  0.05    0.23
Q11   1   0.1924  0.8605  0.5941  11.00000  0.05    0.22
Q12   1   0.3713  0.7857  0.8668  11.00000  0.05    0.21
Q13   1  -0.0150  0.7190  0.8658  11.00000  0.05    0.21
Q14   1   0.4334  1.1205  0.7753  11.00000  0.05    0.21
Q15   1   0.4199  0.8016  0.8111  11.00000  0.05    0.21
Q16   1   0.1183  0.8258  0.8794  11.00000  0.05    0.20
Q17   1   0.1711  1.1831  0.8852  11.00000  0.05    0.20
Q18   1   0.1779  1.0030  0.9780  11.00000  0.05    0.20
Q19   1   0.2419  1.1223  0.8818  11.00000  0.05    0.20
Q20   1   0.3029  0.8395  0.6938  11.00000  0.05    0.20
Q21   1   0.3284  0.8171  0.9115  11.00000  0.05    0.19
Q22   1   0.4856  0.9234  0.7402  11.00000  0.05    0.19
Q23   1   0.3170  0.8532  0.8799  11.00000  0.05    0.19
Q24   1   0.1472  1.1134  0.8933  11.00000  0.05    0.19
Q25   1   0.0056  0.7245  0.8089  11.00000  0.05    0.19
;

loop_
_symmetry_equiv_pos_site_id
_space_group_symop_operation_xyz
1 +X,+Y,+Z
2 -X,1/2+Y,1/2-Z
3 -X,-Y,-Z
4 +X,1/2-Y,1/2+Z

loop_
_atom_site_label
_atom_site_type_symbol
_atom_site_fract_x
_atom_site_fract_y
_atom_site_fract_z
_atom_site_U_iso_or_equiv
_atom_site_adp_type
_atom_site_occupancy
_atom_site_site_symmetry_multiplicity
_atom_site_calc_flag
_atom_site_refinement_flags
_atom_site_disorder_group
O1 O 0.41966(7) 0.91574(6) 0.94571(5) 0.0251(2) Uani 1 4 d . .
O2 O 0.55818(7) 0.93293(6) 0.83015(5) 0.0254(2) Uani 1 4 d . .
O3 O 0.27574(7) 1.02622(6) 0.83048(5) 0.0264(2) Uani 1 4 d . .
O43 O 0.09599(10) 1.07421(8) 1.02108(6) 0.0473(3) Uani 1 4 d . .
O44 O 0.35418(9) 1.15139(7) 0.69721(5) 0.0340(2) Uani 1 4 d . .
C3 C 0.42077(11) 0.77895(9) 0.84588(7) 0.0231(3) Uani 1 4 d . .
C4 C 0.27140(11) 1.11367(9) 0.85161(7) 0.0229(3) Uani 1 4 d . .
C5 C 0.42963(11) 1.11680(9) 0.73759(7) 0.0249(3) Uani 1 4 d . .
C6 C 0.47772(10) 0.90508(9) 0.77489(7) 0.0217(3) Uani 1 4 d . .
C7 C 0.45222(11) 1.13523(9) 0.81326(7) 0.0250(3) Uani 1 4 d . .
C8 C 0.32082(11) 0.87057(9) 0.92150(6) 0.0206(3) Uani 1 4 d . .
C9 C 0.21700(11) 0.75881(9) 0.85044(7) 0.0225(3) Uani 1 4 d . .
C10 C 0.33958(11) 0.80082(9) 0.72070(7) 0.0231(3) Uani 1 4 d . .
C11 C 0.31862(10) 0.80193(9) 0.87464(6) 0.0202(3) Uani 1 4 d . .
C12 C 0.22408(11) 0.89736(9) 0.94271(6) 0.0212(3) Uani 1 4 d . .
C13 C 0.19057(11) 1.14125(9) 0.88707(7) 0.0248(3) Uani 1 4 d . .
C14 C 0.35715(11) 1.25806(9) 0.86656(7) 0.0252(3) Uani 1 4 d . .
C15 C 0.41600(10) 0.82817(9) 0.77894(7) 0.0211(3) Uani 1 4 d . .
C16 C 0.31938(11) 0.84935(9) 0.66033(7) 0.0238(3) Uani 1 4 d . .
C17 C 0.27641(11) 1.28891(9) 0.90105(7) 0.0266(3) Uani 1 4 d . .
C18 C 0.37749(11) 0.92922(9) 0.66009(7) 0.0245(3) Uani 1 4 d . .
C19 C 0.19429(11) 1.22902(9) 0.91100(7) 0.0261(3) Uani 1 4 d . .
C20 C 0.13680(11) 1.04335(9) 0.97603(7) 0.0267(3) Uani 1 4 d . .
C21 C 0.11849(11) 0.78364(9) 0.86976(7) 0.0243(3) Uani 1 4 d . .
C22 C 0.12405(11) 0.85348(9) 0.91653(7) 0.0236(3) Uani 1 4 d . .
C23 C 0.35711(11) 1.17118(9) 0.84241(7) 0.0231(3) Uani 1 4 d . .
C24 C 0.10270(11) 1.07774(9) 0.90350(7) 0.0279(3) Uani 1 4 d . .
C25 C 0.28252(13) 1.38508(10) 0.92824(9) 0.0343(4) Uani 1 4 d . .
C26 C 0.45633(11) 0.95800(9) 0.71587(7) 0.0226(3) Uani 1 4 d . .
C27 C 0.19923(12) 1.00251(10) 0.76897(7) 0.0301(3) Uani 1 4 d . .
C28 C 0.28336(13) 0.82582(11) 0.53353(7) 0.0327(3) Uani 1 4 d . .
C29 C 0.50766(12) 1.04961(9) 0.71426(7) 0.0265(3) Uani 1 4 d . .
C30 C 0.23218(12) 0.82165(10) 0.59747(7) 0.0302(3) Uani 1 4 d . .
C31 C 0.22844(12) 0.97410(9) 0.99244(7) 0.0267(3) Uani 1 4 d . .
C32 C 0.48278(12) 0.87784(10) 1.00706(8) 0.0338(4) Uani 1 4 d . .
C33 C 0.00662(12) 0.73905(12) 0.83950(8) 0.0396(4) Uani 1 4 d . .
C34 C 0.66429(11) 0.89077(11) 0.83228(8) 0.0346(4) Uani 1 4 d . .
C35 C 0.13312(13) 0.88641(14) 0.58909(9) 0.0475(5) Uani 1 4 d . .
C36 C 0.18992(16) 0.72645(12) 0.60369(8) 0.0478(5) Uani 1 4 d . .
C37 C 0.18736(17) 1.40745(13) 0.96302(12) 0.0640(6) Uani 1 4 d . .
C38 C 0.2781(2) 1.44935(13) 0.86901(13) 0.0779(8) Uani 1 4 d . .
C39 C 0.39243(17) 1.39836(15) 0.97827(14) 0.0827(8) Uani 1 4 d . .
C40 C 0.0156(2) 0.6745(2) 0.78279(15) 0.0507(7) Uani 0.67 4 d . 1
C41 C -0.0490(3) 0.7058(3) 0.89108(17) 0.0567(9) Uani 0.67 4 d . 1
C42 C -0.0713(2) 0.8188(2) 0.79895(16) 0.0545(8) Uani 0.67 4 d . 1
C43 C -0.0861(5) 0.7577(6) 0.8811(5) 0.066(2) Uani 0.33 4 d . 2
C44 C -0.0280(5) 0.7429(5) 0.7712(3) 0.0545(16) Uani 0.33 4 d . 2
C45 C 0.0276(4) 0.6266(3) 0.8617(3) 0.0423(13) Uani 0.33 4 d . 2
H3A H 0.42324 0.71394 0.83815 0.0277 Uiso 1 4 calc R .
H3B H 0.48928 0.79609 0.87887 0.0277 Uiso 1 4 calc R .
H7A H 0.47784 1.07911 0.83735 0.0300 Uiso 1 4 calc R .
H7B H 0.51476 1.17816 0.82382 0.0300 Uiso 1 4 calc R .
H9 H 0.21517 0.71061 0.81957 0.0270 Uiso 1 4 calc R .
H10 H 0.29983 0.74684 0.72249 0.0277 Uiso 1 4 calc R .
H14 H 0.41406 1.29773 0.85932 0.0302 Uiso 1 4 calc R .
H18 H 0.36258 0.96524 0.62033 0.0294 Uiso 1 4 calc R .
H19 H 0.13899 1.24836 0.9348 0.0313 Uiso 1 4 calc R .
H22 H 0.05802 0.87145 0.93081 0.0283 Uiso 1 4 calc R .
H24A H 0.03021 1.10904 0.89791 0.0335 Uiso 1 4 calc R .
H24B H 0.09335 1.02697 0.87136 0.0335 Uiso 1 4 calc R .
H27A H 0.1226 1.01297 0.7746 0.0361 Uiso 1 4 calc R .
H27B H 0.2086 0.93943 0.75897 0.0361 Uiso 1 4 calc R .
H27C H 0.21417 1.03892 0.73128 0.0361 Uiso 1 4 calc R .
H28A H 0.22787 0.80643 0.49378 0.0393 Uiso 1 4 calc R .
H28B H 0.34863 0.78659 0.53954 0.0393 Uiso 1 4 calc R .
H28C H 0.30618 0.88709 0.52656 0.0393 Uiso 1 4 calc R .
H29A H 0.51667 1.06394 0.66751 0.0317 Uiso 1 4 calc R .
H29B H 0.58208 1.05143 0.74496 0.0317 Uiso 1 4 calc R .
H31A H 0.22695 0.94892 1.03786 0.0321 Uiso 1 4 calc R .
H31B H 0.30102 1.00472 0.99596 0.0321 Uiso 1 4 calc R .
H32A H 0.51145 0.81947 0.99709 0.0406 Uiso 1 4 calc R .
H32B H 0.43472 0.8709 1.04026 0.0406 Uiso 1 4 calc R .
H32C H 0.5454 0.91717 1.02586 0.0406 Uiso 1 4 calc R .
H34A H 0.65535 0.82599 0.83348 0.0416 Uiso 1 4 calc R .
H34B H 0.71732 0.9102 0.87313 0.0416 Uiso 1 4 calc R .
H34C H 0.69255 0.90738 0.79167 0.0416 Uiso 1 4 calc R .
H35A H 0.15938 0.94722 0.58414 0.0570 Uiso 1 4 calc R .
H35B H 0.09937 0.88306 0.62931 0.0570 Uiso 1 4 calc R .
H35C H 0.07742 0.87026 0.54846 0.0570 Uiso 1 4 calc R .
H36A H 0.1504 0.72347 0.64148 0.0574 Uiso 1 4 calc R .
H36B H 0.25343 0.68533 0.61234 0.0574 Uiso 1 4 calc R .
H36C H 0.13894 0.70973 0.56123 0.0574 Uiso 1 4 calc R .
H37A H 0.19047 1.36838 1.0025 0.0767 Uiso 1 4 calc R .
H37B H 0.11615 1.39883 0.93097 0.0767 Uiso 1 4 calc R .
H37C H 0.19381 1.46963 0.97813 0.0767 Uiso 1 4 calc R .
H38A H 0.28448 1.51062 0.88618 0.0935 Uiso 1 4 calc R .
H38B H 0.20702 1.44215 0.83655 0.0935 Uiso 1 4 calc R .
H38C H 0.33992 1.43665 0.84618 0.0935 Uiso 1 4 calc R .
H39A H 0.39585 1.35823 1.01717 0.0992 Uiso 1 4 calc R .
H39B H 0.39796 1.46018 0.99425 0.0992 Uiso 1 4 calc R .
H39C H 0.45444 1.38525 0.95569 0.0992 Uiso 1 4 calc R .
H40A H -0.05928 0.65512 0.76014 0.0761 Uiso 0.67 4 calc R 1
H40B H 0.05968 0.62261 0.80192 0.0761 Uiso 0.67 4 calc R 1
H40C H 0.0522 0.70396 0.74965 0.0761 Uiso 0.67 4 calc R 1
H41A H -0.12261 0.68258 0.86951 0.0850 Uiso 0.67 4 calc R 1
H41B H -0.05799 0.75419 0.9223 0.0850 Uiso 0.67 4 calc R 1
H41C H -0.0044 0.65802 0.91654 0.0850 Uiso 0.67 4 calc R 1
H42A H -0.03398 0.84509 0.76484 0.0817 Uiso 0.67 4 calc R 1
H42B H -0.08295 0.86479 0.83148 0.0817 Uiso 0.67 4 calc R 1
H42C H -0.14359 0.79429 0.77631 0.0817 Uiso 0.67 4 calc R 1
H43A H -0.15041 0.7191 0.86449 0.0986 Uiso 0.33 4 calc R 2
H43B H -0.10925 0.82019 0.8753 0.0986 Uiso 0.33 4 calc R 2
H43C H -0.05655 0.74562 0.92938 0.0986 Uiso 0.33 4 calc R 2
H44A H -0.09929 0.71146 0.75789 0.0817 Uiso 0.33 4 calc R 2
H44B H 0.02782 0.71468 0.74934 0.0817 Uiso 0.33 4 calc R 2
H44C H -0.03755 0.80522 0.75682 0.0817 Uiso 0.33 4 calc R 2
H45A H 0.04919 0.62121 0.91139 0.0634 Uiso 0.33 4 calc R 2
H45B H 0.08697 0.60228 0.8409 0.0634 Uiso 0.33 4 calc R 2
H45C H -0.04164 0.59341 0.84538 0.0634 Uiso 0.33 4 calc R 2

loop_
_atom_site_aniso_label
_atom_site_aniso_U_11
_atom_site_aniso_U_22
_atom_site_aniso_U_33
_atom_site_aniso_U_12
_atom_site_aniso_U_13
_atom_site_aniso_U_23
O1 0.0214(5) 0.0260(5) 0.0264(5) -0.0053(4) 0.0015(4) -0.0001(4)
O2 0.0198(5) 0.0280(5) 0.0276(5) 0.0002(4) 0.0029(4) -0.0053(4)
O3 0.0244(5) 0.0180(5) 0.0342(5) 0.0022(4) -0.0001(4) -0.0025(4)
O43 0.0441(7) 0.0563(8) 0.0484(7) 0.0057(6) 0.0257(6) -0.0134(6)
O44 0.0373(6) 0.0321(6) 0.0320(6) 0.0057(5) 0.0059(5) 0.0048(5)
C3 0.0228(7) 0.0208(7) 0.0257(7) 0.0033(5) 0.0052(6) 0.0018(6)
C4 0.0223(7) 0.0178(7) 0.0265(7) 0.0031(5) 0.0002(6) 0.0001(5)
C5 0.0265(7) 0.0185(7) 0.0314(8) -0.0046(6) 0.0098(6) 0.0021(6)
C6 0.0191(7) 0.0229(7) 0.0238(7) 0.0019(5) 0.0060(5) -0.0053(5)
C7 0.0228(7) 0.0222(7) 0.0301(7) -0.0010(5) 0.0056(6) -0.0029(6)
C8 0.0211(7) 0.0193(7) 0.0202(6) -0.0028(5) 0.0014(5) 0.0029(5)
C9 0.0253(7) 0.0209(7) 0.0203(7) -0.0005(5) 0.0027(5) -0.0028(5)
C10 0.0234(7) 0.0207(7) 0.0268(7) -0.0018(5) 0.0093(6) -0.0038(6)
C11 0.0212(7) 0.0203(7) 0.0188(6) 0.0027(5) 0.0032(5) 0.0044(5)
C12 0.0256(7) 0.0188(7) 0.0191(6) 0.0006(5) 0.0041(5) 0.0006(5)
C13 0.0208(7) 0.0233(7) 0.0290(7) 0.0007(5) 0.0018(6) 0.0020(6)
C14 0.0242(7) 0.0221(7) 0.0296(7) -0.0024(6) 0.0061(6) -0.0008(6)
C15 0.0203(6) 0.0202(7) 0.0241(7) 0.0045(5) 0.0079(5) -0.0012(5)
C16 0.0227(7) 0.0272(8) 0.0228(7) 0.0003(6) 0.0074(6) -0.0037(6)
C17 0.0259(7) 0.0233(7) 0.0309(8) -0.0001(6) 0.0061(6) -0.0031(6)
C18 0.0267(7) 0.0258(7) 0.0225(7) 0.0014(6) 0.0087(6) 0.0018(6)
C19 0.0237(7) 0.0241(7) 0.0316(8) 0.0012(6) 0.0086(6) -0.0029(6)
C20 0.0237(7) 0.0237(7) 0.0355(8) -0.0070(6) 0.0122(6) -0.0080(6)
C21 0.0217(7) 0.0258(7) 0.0243(7) -0.0013(6) 0.0020(6) -0.0022(6)
C22 0.0207(7) 0.0247(7) 0.0256(7) 0.0015(5) 0.0055(6) -0.0008(6)
C23 0.0218(7) 0.0228(7) 0.0238(7) 0.0016(5) 0.0025(6) 0.0003(6)
C24 0.0207(7) 0.0224(7) 0.0409(8) 0.0006(6) 0.0068(6) -0.0015(6)
C25 0.0326(8) 0.0245(8) 0.0497(10) -0.0042(6) 0.0174(7) -0.0105(7)
C26 0.0224(7) 0.0220(7) 0.0264(7) 0.0006(5) 0.0118(6) -0.0023(6)
C27 0.0268(7) 0.0272(8) 0.0349(8) -0.0012(6) 0.0030(6) -0.0052(6)
C28 0.0374(8) 0.0378(9) 0.0242(7) -0.0051(7) 0.0088(6) -0.0053(6)
C29 0.0290(7) 0.0237(7) 0.0294(7) -0.0028(6) 0.0125(6) -0.0005(6)
C30 0.0282(8) 0.0400(9) 0.0226(7) -0.0064(6) 0.0058(6) -0.0043(6)
C31 0.0303(8) 0.0245(8) 0.0253(7) -0.0021(6) 0.0053(6) -0.0041(6)
C32 0.0276(8) 0.0360(9) 0.0328(8) -0.0046(6) -0.0056(6) 0.0019(7)
C33 0.0220(7) 0.0528(11) 0.0431(9) -0.0083(7) 0.0046(7) -0.0219(8)
C34 0.0203(7) 0.0388(9) 0.0428(9) 0.0024(6) 0.0019(6) -0.0050(7)
C35 0.0287(8) 0.0796(14) 0.0321(9) 0.0073(9) 0.0012(7) -0.0097(9)
C36 0.0556(11) 0.0591(12) 0.0275(8) -0.0309(9) 0.0057(8) -0.0076(8)
C37 0.0621(13) 0.0370(10) 0.1082(18) -0.0147(9) 0.0536(13) -0.0322(11)
C38 0.126(2) 0.0255(10) 0.0982(18) 0.0023(12) 0.0614(17) -0.0037(11)
C39 0.0517(13) 0.0632(14) 0.125(2) -0.0003(11) -0.0009(13) -0.0625(15)
C40 0.0306(14) 0.061(2) 0.0586(18) -0.0158(13) 0.0041(13) -0.0293(16)
C41 0.047(2) 0.080(3) 0.0436(16) -0.0407(18) 0.0096(15) -0.0055(19)
C42 0.0277(13) 0.0621(19) 0.0641(19) 0.0003(13) -0.0131(13) -0.0023(15)
C43 0.026(3) 0.072(5) 0.099(6) -0.021(3) 0.013(4) -0.039(5)
C44 0.048(3) 0.063(4) 0.041(3) -0.024(3) -0.018(3) 0.006(3)
C45 0.035(3) 0.027(3) 0.059(3) -0.016(2) -0.003(2) 0.001(2)

loop_
_atom_type_symbol
_atom_type_description
_atom_type_scat_dispersion_real
_atom_type_scat_dispersion_imag
_atom_type_scat_source
C C 0.0181 0.0091
;
International Tables for Crystallography
(Vol. C, Tables 4.2.6.8 and 6.1.1.4)
;
H H 0.0000 0.0000
;
International Tables for Crystallography
(Vol. C, Table 6.1.1.4)
;
O O 0.0492 0.0322
;
International Tables for Crystallography
(Vol. C, Tables 4.2.6.8 and 6.1.1.4)
;

loop_
_geom_angle_atom_site_label_1
_geom_angle_atom_site_label_2
_geom_angle_atom_site_label_3
_geom_angle
_geom_angle_publ_flag
C8 O1 C32 112.70(10) yes
C6 O2 C34 112.33(11) yes
C4 O3 C27 116.11(10) yes
C11 C3 C15 109.76(10) yes
O3 C4 C13 120.91(12) yes
O3 C4 C23 117.92(13) yes
C13 C4 C23 120.86(13) yes
O44 C5 C7 123.35(13) yes
O44 C5 C29 121.10(13) yes
C7 C5 C29 115.55(11) yes
O2 C6 C15 120.56(12) yes
O2 C6 C26 118.80(12) yes
C15 C6 C26 120.58(11) yes
C5 C7 C23 117.29(11) yes
O1 C8 C11 119.63(12) yes
O1 C8 C12 119.08(11) yes
C11 C8 C12 121.24(12) yes
C11 C9 C21 122.64(13) yes
C15 C10 C16 122.80(13) yes
C3 C11 C8 121.39(11) yes
C3 C11 C9 120.36(12) yes
C8 C11 C9 118.07(12) yes
C8 C12 C22 118.85(12) yes
C8 C12 C31 120.05(12) yes
C22 C12 C31 121.08(13) yes
C4 C13 C19 118.54(13) yes
C4 C13 C24 122.03(12) yes
C19 C13 C24 119.36(13) yes
C17 C14 C23 122.25(13) yes
C3 C15 C6 122.06(11) yes
C3 C15 C10 119.44(12) yes
C6 C15 C10 118.21(13) yes
C10 C16 C18 116.96(12) yes
C10 C16 C30 122.91(12) yes
C18 C16 C30 120.00(12) yes
C14 C17 C19 117.46(13) yes
C14 C17 C25 119.91(13) yes
C19 C17 C25 122.61(14) yes
C16 C18 C26 122.39(13) yes
C13 C19 C17 122.17(14) yes
O43 C20 C24 120.67(12) yes
O43 C20 C31 120.04(12) yes
C24 C20 C31 119.17(12) yes
C9 C21 C22 117.50(12) yes
C9 C21 C33 121.83(13) yes
C22 C21 C33 120.64(13) yes
C12 C22 C21 121.67(13) yes
C4 C23 C7 119.32(12) yes
C4 C23 C14 118.65(13) yes
C7 C23 C14 121.74(12) yes
C13 C24 C20 110.62(10) yes
C17 C25 C37 112.67(14) yes
C17 C25 C38 109.07(15) yes
C17 C25 C39 109.24(13) yes
C37 C25 C38 108.12(16) yes
C37 C25 C39 109.13(17) yes
C38 C25 C39 108.53(17) yes
C6 C26 C18 118.80(12) yes
C6 C26 C29 121.65(11) yes
C18 C26 C29 119.22(12) yes
C5 C29 C26 107.79(12) yes
C16 C30 C28 109.92(12) yes
C16 C30 C35 108.61(12) yes
C16 C30 C36 112.05(12) yes
C28 C30 C35 109.24(12) yes
C28 C30 C36 107.88(13) yes
C35 C30 C36 109.10(14) yes
C12 C31 C20 116.96(11) yes
C21 C33 C40 112.37(15) yes
C21 C33 C41 112.48(17) yes
C21 C33 C42 105.00(15) yes
C21 C33 C43 113.4(3) yes
C21 C33 C44 116.9(3) yes
C21 C33 C45 104.34(18) yes
C40 C33 C41 115.8(2) yes
C40 C33 C42 102.67(18) yes
C41 C33 C42 107.3(2) yes
C43 C33 C44 115.0(4) yes
C43 C33 C45 97.0(4) yes
C44 C33 C45 107.4(4) yes
C11 C3 H3A 109.709 no
C11 C3 H3B 109.706 no
C15 C3 H3A 109.720 no
C15 C3 H3B 109.724 no
H3A C3 H3B 108.197 no
C5 C7 H7A 107.986 no
C5 C7 H7B 107.982 no
C23 C7 H7A 107.975 no
C23 C7 H7B 107.978 no
H7A C7 H7B 107.229 no
C11 C9 H9 118.687 no
C21 C9 H9 118.674 no
C15 C10 H10 118.595 no
C16 C10 H10 118.602 no
C17 C14 H14 118.876 no
C23 C14 H14 118.871 no
C16 C18 H18 118.818 no
C26 C18 H18 118.796 no
C13 C19 H19 118.913 no
C17 C19 H19 118.915 no
C12 C22 H22 119.171 no
C21 C22 H22 119.159 no
C13 C24 H24A 109.522 no
C13 C24 H24B 109.522 no
C20 C24 H24A 109.521 no
C20 C24 H24B 109.524 no
H24A C24 H24B 108.087 no
O3 C27 H27A 109.463 no
O3 C27 H27B 109.467 no
O3 C27 H27C 109.473 no
H27A C27 H27B 109.474 no
H27A C27 H27C 109.473 no
H27B C27 H27C 109.477 no
C30 C28 H28A 109.477 no
C30 C28 H28B 109.473 no
C30 C28 H28C 109.479 no
H28A C28 H28B 109.466 no
H28A C28 H28C 109.469 no
H28B C28 H28C 109.463 no
C5 C29 H29A 110.143 no
C5 C29 H29B 110.156 no
C26 C29 H29A 110.150 no
C26 C29 H29B 110.147 no
H29A C29 H29B 108.460 no
C12 C31 H31A 108.051 no
C12 C31 H31B 108.062 no
C20 C31 H31A 108.054 no
C20 C31 H31B 108.064 no
H31A C31 H31B 107.276 no
O1 C32 H32A 109.471 no
O1 C32 H32B 109.469 no
O1 C32 H32C 109.477 no
H32A C32 H32B 109.464 no
H32A C32 H32C 109.469 no
H32B C32 H32C 109.478 no
O2 C34 H34A 109.472 no
O2 C34 H34B 109.480 no
O2 C34 H34C 109.473 no
H34A C34 H34B 109.471 no
H34A C34 H34C 109.468 no
H34B C34 H34C 109.463 no
C30 C35 H35A 109.468 no
C30 C35 H35B 109.478 no
C30 C35 H35C 109.475 no
H35A C35 H35B 109.478 no
H35A C35 H35C 109.461 no
H35B C35 H35C 109.468 no
C30 C36 H36A 109.473 no
C30 C36 H36B 109.471 no
C30 C36 H36C 109.478 no
H36A C36 H36B 109.468 no
H36A C36 H36C 109.468 no
H36B C36 H36C 109.470 no
C25 C37 H37A 109.470 no
C25 C37 H37B 109.474 no
C25 C37 H37C 109.473 no
H37A C37 H37B 109.470 no
H37A C37 H37C 109.468 no
H37B C37 H37C 109.471 no
C25 C38 H38A 109.475 no
C25 C38 H38B 109.479 no
C25 C38 H38C 109.477 no
H38A C38 H38B 109.466 no
H38A C38 H38C 109.463 no
H38B C38 H38C 109.467 no
C25 C39 H39A 109.471 no
C25 C39 H39B 109.468 no
C25 C39 H39C 109.473 no
H39A C39 H39B 109.474 no
H39A C39 H39C 109.473 no
H39B C39 H39C 109.468 no
C33 C40 H40A 109.467 no
C33 C40 H40B 109.471 no
C33 C40 H40C 109.471 no
H40A C40 H40B 109.471 no
H40A C40 H40C 109.475 no
H40B C40 H40C 109.473 no
C33 C41 H41A 109.469 no
C33 C41 H41B 109.472 no
C33 C41 H41C 109.466 no
H41A C41 H41B 109.479 no
H41A C41 H41C 109.469 no
H41B C41 H41C 109.472 no
C33 C42 H42A 109.470 no
C33 C42 H42B 109.471 no
C33 C42 H42C 109.473 no
H42A C42 H42B 109.470 no
H42A C42 H42C 109.477 no
H42B C42 H42C 109.467 no
C33 C43 H43A 109.472 no
C33 C43 H43B 109.462 no
C33 C43 H43C 109.469 no
H43A C43 H43B 109.473 no
H43A C43 H43C 109.478 no
H43B C43 H43C 109.473 no
C33 C44 H44A 109.470 no
C33 C44 H44B 109.474 no
C33 C44 H44C 109.465 no
H44A C44 H44B 109.476 no
H44A C44 H44C 109.475 no
H44B C44 H44C 109.467 no
C33 C45 H45A 109.471 no
C33 C45 H45B 109.475 no
C33 C45 H45C 109.478 no
H45A C45 H45B 109.462 no
H45A C45 H45C 109.470 no
H45B C45 H45C 109.471 no

loop_
_geom_bond_atom_site_label_1
_geom_bond_atom_site_label_2
_geom_bond_distance
_geom_bond_publ_flag
O1 C8 1.3853(15) yes
O1 C32 1.4305(17) yes
O2 C6 1.3881(15) yes
O2 C34 1.4376(17) yes
O3 C4 1.3845(17) yes
O3 C27 1.4330(16) yes
O43 C20 1.211(2) yes
O44 C5 1.2136(16) yes
C3 C11 1.520(2) yes
C3 C15 1.523(2) yes
C4 C13 1.394(2) yes
C4 C23 1.400(2) yes
C5 C7 1.512(2) yes
C5 C29 1.527(2) yes
C6 C15 1.3916(19) yes
C6 C26 1.4054(19) yes
C7 C23 1.506(2) yes
C8 C11 1.3916(18) yes
C8 C12 1.397(2) yes
C9 C11 1.3982(18) yes
C9 C21 1.391(2) yes
C10 C15 1.4005(18) yes
C10 C16 1.3915(19) yes
C12 C22 1.3950(18) yes
C12 C31 1.5181(19) yes
C13 C19 1.4005(19) yes
C13 C24 1.523(2) yes
C14 C17 1.396(2) yes
C14 C23 1.3918(19) yes
C16 C18 1.3951(19) yes
C16 C30 1.5334(18) yes
C17 C19 1.393(2) yes
C17 C25 1.540(2) yes
C18 C26 1.3886(18) yes
C20 C24 1.5196(19) yes
C20 C31 1.5156(19) yes
C21 C22 1.400(2) yes
C21 C33 1.533(2) yes
C25 C37 1.513(3) yes
C25 C38 1.523(3) yes
C25 C39 1.518(3) yes
C26 C29 1.516(2) yes
C28 C30 1.539(2) yes
C30 C35 1.536(2) yes
C30 C36 1.534(2) yes
C33 C40 1.516(4) yes
C33 C41 1.439(4) yes
C33 C42 1.640(3) yes
C33 C43 1.564(9) yes
C33 C44 1.350(6) yes
C33 C45 1.752(5) yes
C3 H3A 0.990 no
C3 H3B 0.990 no
C7 H7A 0.990 no
C7 H7B 0.990 no
C9 H9 0.950 no
C10 H10 0.950 no
C14 H14 0.950 no
C18 H18 0.950 no
C19 H19 0.950 no
C22 H22 0.950 no
C24 H24A 0.990 no
C24 H24B 0.990 no
C27 H27A 0.980 no
C27 H27B 0.980 no
C27 H27C 0.980 no
C28 H28A 0.980 no
C28 H28B 0.980 no
C28 H28C 0.980 no
C29 H29A 0.990 no
C29 H29B 0.990 no
C31 H31A 0.990 no
C31 H31B 0.990 no
C32 H32A 0.980 no
C32 H32B 0.980 no
C32 H32C 0.980 no
C34 H34A 0.980 no
C34 H34B 0.980 no
C34 H34C 0.980 no
C35 H35A 0.980 no
C35 H35B 0.980 no
C35 H35C 0.980 no
C36 H36A 0.980 no
C36 H36B 0.980 no
C36 H36C 0.980 no
C37 H37A 0.980 no
C37 H37B 0.980 no
C37 H37C 0.980 no
C38 H38A 0.980 no
C38 H38B 0.980 no
C38 H38C 0.980 no
C39 H39A 0.980 no
C39 H39B 0.980 no
C39 H39C 0.980 no
C40 H40A 0.980 no
C40 H40B 0.980 no
C40 H40C 0.980 no
C41 H41A 0.980 no
C41 H41B 0.980 no
C41 H41C 0.980 no
C42 H42A 0.980 no
C42 H42B 0.980 no
C42 H42C 0.980 no
C43 H43A 0.980 no
C43 H43B 0.980 no
C43 H43C 0.980 no
C44 H44A 0.980 no
C44 H44B 0.980 no
C44 H44C 0.980 no
C45 H45A 0.980 no
C45 H45B 0.980 no
C45 H45C 0.980 no

loop_
_geom_contact_atom_site_label_1
_geom_contact_atom_site_label_2
_geom_contact_distance
_geom_contact_publ_flag
_geom_contact_site_symmetry_2
O1 O2 3.1498(15) no .
O1 O3 3.0876(13) no .
O1 C3 2.8709(17) no .
O1 C15 3.5862(18) no .
O1 C31 2.8321(19) no .
O2 C3 2.9143(17) no .
O2 C5 3.5148(16) no .
O2 C7 3.2937(17) no .
O2 C29 2.8756(17) no .
O3 O44 3.5569(15) no .
O3 C5 3.2102(18) no .
O3 C6 3.4339(17) no .
O3 C7 2.7875(17) no .
O3 C8 2.9480(16) no .
O3 C11 3.4954(17) no .
O3 C12 3.1298(17) no .
O3 C24 2.9151(18) no .
O3 C31 3.5030(19) no .
O43 C13 3.294(2) no .
O43 C19 3.580(2) no .
O44 C4 3.4961(19) no .
O44 C18 3.4434(18) no .
O44 C23 2.9206(18) no .
O44 C26 3.1541(18) no .
O44 C27 3.4329(19) no .
C3 C32 3.497(2) no .
C3 C34 3.480(2) no .
C4 C5 3.286(2) no .
C4 C17 2.809(2) no .
C4 C20 3.426(2) no .
C5 C6 3.292(2) no .
C5 C14 3.594(2) no .
C5 C18 3.218(2) no .
C5 C27 3.467(2) no .
C6 C7 3.569(2) no .
C6 C11 3.433(2) no .
C6 C16 2.8134(18) no .
C7 C26 3.308(2) no .
C8 C15 3.362(2) no .
C8 C21 2.8040(19) no .
C9 C10 3.319(2) no .
C9 C12 2.7745(19) no .
C9 C15 3.241(2) no .
C9 C40 2.855(3) no .
C9 C42 3.583(3) no .
C9 C44 3.102(6) no .
C9 C45 3.096(5) no .
C10 C11 3.150(2) no .
C10 C26 2.771(2) no .
C10 C35 3.504(2) no .
C10 C36 2.890(2) no .
C11 C22 2.792(2) no .
C11 C32 3.1951(19) no .
C12 C24 3.1124(19) no .
C12 C32 3.1788(19) no .
C13 C14 2.783(2) no .
C13 C27 3.173(2) no .
C13 C31 3.253(2) no .
C14 C38 3.035(3) no .
C14 C39 3.042(3) no .
C15 C18 2.784(2) no .
C15 C34 3.1516(18) no .
C18 C27 3.562(2) no .
C18 C28 2.998(2) no .
C18 C35 3.106(2) no .
C19 C20 3.217(2) no .
C19 C23 2.782(2) no .
C19 C37 2.883(2) no .
C19 C39 3.582(3) no .
C20 C22 3.083(2) no .
C22 C24 3.384(2) no .
C22 C41 3.037(4) no .
C22 C42 3.040(3) no .
C22 C43 2.905(7) no .
C22 C44 3.536(6) no .
C23 C27 3.340(2) no .
C24 C27 3.355(2) no .
C26 C27 3.585(2) no .
C26 C34 3.2433(19) no .
C31 C32 3.390(2) no .
O1 C32 3.3871(18) no 3_677
O43 O43 3.2237(17) no 3_577
O43 C20 3.3624(19) no 3_577
O43 C22 3.373(2) no 3_577
O43 C43 3.215(9) no 3_577
C7 C32 3.534(2) no 3_677
C14 C32 3.521(2) no 3_677
C20 O43 3.3624(19) no 3_577
C22 O43 3.373(2) no 3_577
C23 C32 3.328(2) no 3_677
C32 O1 3.3871(18) no 3_677
C32 C7 3.534(2) no 3_677
C32 C14 3.521(2) no 3_677
C32 C23 3.328(2) no 3_677
C43 O43 3.215(9) no 3_577
O1 H3B 2.4940 no .
O1 H7A 3.4475 no .
O1 H31A 3.3182 no .
O1 H31B 2.3471 no .
O2 H3B 2.4954 no .
O2 H7A 2.4220 no .
O2 H29B 2.5254 no .
O3 H7A 2.5746 no .
O3 H24B 2.5306 no .
O3 H31B 3.2860 no .
O43 H19 3.2382 no .
O43 H22 3.5248 no .
O43 H24A 2.4924 no .
O43 H24B 3.0796 no .
O43 H31A 2.4500 no .
O43 H31B 2.8560 no .
O44 H7A 3.1033 no .
O44 H7B 2.9038 no .
O44 H18 3.2047 no .
O44 H27C 2.5953 no .
O44 H29A 2.5533 no .
O44 H29B 3.1398 no .
C3 H9 2.6684 no .
C3 H10 2.6553 no .
C3 H32A 3.0700 no .
C3 H34A 3.0159 no .
C4 H7A 2.6515 no .
C4 H7B 3.2862 no .
C4 H14 3.2564 no .
C4 H19 3.2571 no .
C4 H24A 3.2714 no .
C4 H24B 2.6371 no .
C4 H27A 2.6152 no .
C4 H27B 3.2106 no .
C4 H27C 2.6240 no .
C4 H31B 3.2808 no .
C5 H18 3.2554 no .
C5 H27C 2.8638 no .
C6 H3A 3.2622 no .
C6 H3B 2.6323 no .
C6 H7A 2.8984 no .
C6 H10 3.2492 no .
C6 H18 3.2599 no .
C6 H27B 3.2842 no .
C6 H29A 3.3135 no .
C6 H29B 2.6715 no .
C6 H34A 2.5443 no .
C6 H34B 3.1819 no .
C6 H34C 2.5817 no .
C7 H14 2.6842 no .
C7 H27C 3.3652 no .
C7 H29A 3.3554 no .
C7 H29B 2.6225 no .
C8 H3A 3.2799 no .
C8 H3B 2.6371 no .
C8 H9 3.2470 no .
C8 H22 3.2597 no .
C8 H27B 3.4283 no .
C8 H31A 3.0412 no .
C8 H31B 2.5489 no .
C8 H32A 2.6238 no .
C8 H32B 2.5019 no .
C8 H32C 3.1738 no .
C9 H3A 2.6722 no .
C9 H3B 3.3115 no .
C9 H10 2.9514 no .
C9 H22 3.2450 no .
C9 H27B 3.2648 no .
C9 H40B 2.8412 no .
C9 H40C 2.6770 no .
C9 H41C 3.5862 no .
C9 H42A 3.4504 no .
C9 H44B 2.8270 no .
C9 H44C 3.3652 no .
C9 H45A 3.3182 no .
C9 H45B 2.8234 no .
C10 H3A 2.7045 no .
C10 H3B 3.3242 no .
C10 H9 3.0532 no .
C10 H18 3.2346 no .
C10 H27B 2.8278 no .
C10 H35B 3.3652 no .
C10 H36A 2.7804 no .
C10 H36B 2.8120 no .
C11 H10 3.1248 no .
C11 H27B 3.1911 no .
C11 H32A 3.0497 no .
C11 H32B 3.4925 no .
C12 H24B 2.7315 no .
C12 H32B 2.9273 no .
C13 H27A 2.9540 no .
C13 H27C 3.5468 no .
C13 H31B 3.0976 no .
C14 H7A 3.1785 no .
C14 H7B 2.5636 no .
C14 H19 3.2432 no .
C14 H38B 3.3061 no .
C14 H38C 2.7149 no .
C14 H39A 3.3210 no .
C14 H39C 2.7189 no .
C15 H9 3.2623 no .
C15 H27B 2.9967 no .
C15 H34A 2.9100 no .
C15 H34C 3.5472 no .
C16 H27B 2.9463 no .
C16 H27C 3.5411 no .
C16 H28A 3.3616 no .
C16 H28B 2.6911 no .
C16 H28C 2.7147 no .
C16 H35A 2.6658 no .
C16 H35B 2.6849 no .
C16 H35C 3.3444 no .
C16 H36A 2.7703 no .
C16 H36B 2.7072 no .
C16 H36C 3.3808 no .
C17 H37A 2.7472 no .
C17 H37B 2.7229 no .
C17 H37C 3.3792 no .
C17 H38A 3.3465 no .
C17 H38B 2.6912 no .
C17 H38C 2.6625 no .
C17 H39A 2.6932 no .
C17 H39B 3.3447 no .
C17 H39C 2.6581 no .
C18 H10 3.2342 no .
C18 H27B 3.1475 no .
C18 H27C 3.1490 no .
C18 H28B 3.1955 no .
C18 H28C 2.7166 no .
C18 H29A 2.6295 no .
C18 H29B 3.2853 no .
C18 H35A 2.8029 no .
C18 H35B 3.4042 no .
C19 H14 3.2426 no .
C19 H24A 2.6708 no .
C19 H24B 3.3114 no .
C19 H37A 2.7905 no .
C19 H37B 2.7814 no .
C19 H38B 3.5491 no .
C19 H39A 3.4983 no .
C20 H19 3.1898 no .
C20 H22 2.8391 no .
C21 H27B 3.5542 no .
C21 H40A 3.3671 no .
C21 H40B 2.7962 no .
C21 H40C 2.6637 no .
C21 H41A 3.3173 no .
C21 H41B 2.6273 no .
C21 H41C 2.6980 no .
C21 H42A 2.6752 no .
C21 H42B 2.7164 no .
C21 H42C 3.3717 no .
C21 H43A 3.4116 no .
C21 H43B 2.8652 no .
C21 H43C 2.7191 no .
C21 H44A 3.2967 no .
C21 H44B 2.6537 no .
C21 H44C 2.6673 no .
C21 H45A 2.7673 no .
C21 H45B 2.7950 no .
C21 H45C 3.4425 no .
C22 H9 3.2431 no .
C22 H24B 2.7591 no .
C22 H31A 2.8827 no .
C22 H31B 3.3133 no .
C22 H41B 2.7030 no .
C22 H41C 3.3301 no .
C22 H42A 3.2569 no .
C22 H42B 2.7549 no .
C22 H43B 2.8497 no .
C22 H43C 2.7945 no .
C22 H44C 3.4797 no .
C23 H27C 3.2218 no .
C24 H19 2.6541 no .
C24 H22 3.2127 no .
C24 H27A 2.8193 no .
C24 H31A 3.4122 no .
C24 H31B 2.9483 no .
C25 H14 2.6710 no .
C25 H19 2.7229 no .
C26 H7A 3.0089 no .
C26 H27B 3.3301 no .
C26 H27C 3.2758 no .
C26 H34C 3.0741 no .
C27 H7A 3.5943 no .
C27 H24B 2.6685 no .
C27 H35B 3.3406 no .
C28 H18 2.7687 no .
C28 H35A 2.6995 no .
C28 H35B 3.3571 no .
C28 H35C 2.6826 no .
C28 H36A 3.3378 no .
C28 H36B 2.7060 no .
C28 H36C 2.6219 no .
C29 H7A 2.6065 no .
C29 H7B 2.9132 no .
C29 H18 2.6344 no .
C29 H34C 3.2646 no .
C30 H10 2.7180 no .
C30 H18 2.6662 no .
C31 H22 2.6834 no .
C31 H24A 3.4216 no .
C31 H24B 2.7605 no .
C31 H32B 2.9505 no .
C32 H3B 2.8652 no .
C32 H31A 3.4808 no .
C32 H31B 2.9029 no .
C33 H9 2.6971 no .
C33 H22 2.6895 no .
C34 H3B 2.8813 no .
C34 H29B 3.0302 no .
C35 H18 2.9935 no .
C35 H27B 3.4368 no .
C35 H28A 2.7110 no .
C35 H28B 3.3563 no .
C35 H28C 2.6732 no .
C35 H36A 2.6546 no .
C35 H36B 3.3504 no .
C35 H36C 2.7157 no .
C36 H10 2.5041 no .
C36 H28A 2.6340 no .
C36 H28B 2.6957 no .
C36 H28C 3.3376 no .
C36 H35A 3.3508 no .
C36 H35B 2.6940 no .
C36 H35C 2.6766 no .
C37 H19 2.4986 no .
C37 H38A 2.6342 no .
C37 H38B 2.6485 no .
C37 H38C 3.3107 no .
C37 H39A 2.6652 no .
C37 H39B 2.6462 no .
C37 H39C 3.3187 no .
C38 H14 2.8504 no .
C38 H37A 3.3125 no .
C38 H37B 2.6563 no .
C38 H37C 2.6213 no .
C38 H39A 3.3212 no .
C38 H39B 2.6424 no .
C38 H39C 2.6595 no .
C39 H14 2.8819 no .
C39 H37A 2.6533 no .
C39 H37B 3.3198 no .
C39 H37C 2.6556 no .
C39 H38A 2.6462 no .
C39 H38B 3.3203 no .
C39 H38C 2.6584 no .
C40 H9 2.4632 no .
C40 H41A 2.6656 no .
C40 H41B 3.3326 no .
C40 H41C 2.7545 no .
C40 H42A 2.6409 no .
C40 H42B 3.3257 no .
C40 H42C 2.6357 no .
C41 H22 2.8485 no .
C41 H40A 2.7128 no .
C41 H40B 2.7393 no .
C41 H40C 3.3199 no .
C41 H42A 3.3186 no .
C41 H42B 2.6646 no .
C41 H42C 2.7047 no .
C42 H22 2.9006 no .
C42 H40A 2.5924 no .
C42 H40B 3.3497 no .
C42 H40C 2.6175 no .
C42 H41A 2.6359 no .
C42 H41B 2.6317 no .
C42 H41C 3.3582 no .
C43 H22 2.5105 no .
C43 H44A 2.5394 no .
C43 H44B 3.2933 no .
C43 H44C 2.7705 no .
C43 H45A 2.6272 no .
C43 H45B 3.3587 no .
C43 H45C 2.6565 no .
C44 H9 2.9749 no .
C44 H43A 2.6496 no .
C44 H43B 2.7472 no .
C44 H43C 3.2625 no .
C44 H45A 3.3242 no .
C44 H45B 2.7544 no .
C44 H45C 2.7169 no .
C45 H9 2.8935 no .
C45 H43A 2.5939 no .
C45 H43B 3.3940 no .
C45 H43C 2.5823 no .
C45 H44A 2.6555 no .
C45 H44B 2.6145 no .
C45 H44C 3.4023 no .
H3A H9 2.4976 no .
H3A H10 2.5445 no .
H3A H32A 3.5262 no .
H3A H34A 3.3196 no .
H3B H9 3.5616 no .
H3B H10 3.5760 no .
H3B H32A 2.3573 no .
H3B H32C 3.4123 no .
H3B H34A 2.4328 no .
H3B H34B 3.2971 no .
H7A H14 3.4243 no .
H7A H27C 3.5350 no .
H7A H29A 3.5420 no .
H7A H29B 2.4903 no .
H7B H14 2.3685 no .
H7B H29A 3.5783 no .
H7B H29B 2.7087 no .
H9 H10 2.4468 no .
H9 H36A 3.5026 no .
H9 H40A 3.4293 no .
H9 H40B 2.2843 no .
H9 H40C 2.1934 no .
H9 H44B 2.4340 no .
H9 H44C 3.4026 no .
H9 H45A 3.2942 no .
H9 H45B 2.3594 no .
H10 H27B 3.2378 no .
H10 H35B 3.4384 no .
H10 H36A 2.2120 no .
H10 H36B 2.3547 no .
H10 H36C 3.4707 no .
H10 H40C 3.2514 no .
H10 H44B 3.5127 no .
H14 H38B 3.2956 no .
H14 H38C 2.2690 no .
H14 H39A 3.3450 no .
H14 H39C 2.3061 no .
H18 H27C 3.3362 no .
H18 H28B 3.1211 no .
H18 H28C 2.2047 no .
H18 H29A 2.4330 no .
H18 H29B 3.5207 no .
H18 H35A 2.4590 no .
H18 H35B 3.4886 no .
H19 H24A 2.5091 no .
H19 H24B 3.5633 no .
H19 H37A 2.2673 no .
H19 H37B 2.2765 no .
H19 H37C 3.4657 no .
H22 H24B 2.6974 no .
H22 H31A 2.9023 no .
H22 H41B 2.2467 no .
H22 H41C 3.2942 no .
H22 H42A 3.3128 no .
H22 H42B 2.3559 no .
H22 H43A 3.4820 no .
H22 H43B 2.2563 no .
H22 H43C 2.3499 no .
H22 H44C 3.5872 no .
H24A H27A 3.2592 no .
H24B H27A 2.0551 no .
H24B H27B 3.1782 no .
H24B H27C 3.4370 no .
H24B H31B 3.1968 no .
H24B H42B 3.2439 no .
H27A H35B 3.4702 no .
H27A H42A 3.1488 no .
H27B H35A 3.4366 no .
H27B H35B 2.8011 no .
H27B H42A 3.3134 no .
H27C H35A 3.2012 no .
H27C H35B 3.2345 no .
H28A H35A 3.0134 no .
H28A H35B 3.5968 no .
H28A H35C 2.5176 no .
H28A H36A 3.5182 no .
H28A H36B 2.9593 no .
H28A H36C 2.3931 no .
H28B H35A 3.5823 no .
H28B H35C 3.5877 no .
H28B H36B 2.5493 no .
H28B H36C 2.9265 no .
H28C H35A 2.4952 no .
H28C H35B 3.5765 no .
H28C H35C 2.9323 no .
H28C H36C 3.5144 no .
H29B H34B 3.4796 no .
H29B H34C 2.6208 no .
H31A H32B 2.7913 no .
H31B H32B 2.6291 no .
H31B H32C 3.2094 no .
H35A H36A 3.5609 no .
H35A H36C 3.5986 no .
H35B H36A 2.4764 no .
H35B H36B 3.5711 no .
H35B H36C 3.0244 no .
H35B H42A 3.4920 no .
H35B H44C 3.5312 no .
H35C H36A 2.9083 no .
H35C H36B 3.5872 no .
H35C H36C 2.5232 no .
H36A H40C 2.7027 no .
H36A H44B 2.8769 no .
H37A H38A 3.5256 no .
H37A H38B 3.5531 no .
H37A H39A 2.4750 no .
H37A H39B 2.9238 no .
H37A H39C 3.5530 no .
H37B H38A 2.9372 no .
H37B H38B 2.4716 no .
H37B H38C 3.5526 no .
H37B H39A 3.5579 no .
H37B H39B 3.5447 no .
H37C H38A 2.4185 no .
H37C H38B 2.9068 no .
H37C H38C 3.5191 no .
H37C H39A 2.9555 no .
H37C H39B 2.4570 no .
H37C H39C 3.5455 no .
H38A H39A 3.5405 no .
H38A H39B 2.4434 no .
H38A H39C 2.9377 no .
H38B H39B 3.5379 no .
H38B H39C 3.5568 no .
H38C H39A 3.5580 no .
H38C H39B 2.9305 no .
H38C H39C 2.4751 no .
H40A H41A 2.5058 no .
H40A H41B 3.5740 no .
H40A H41C 3.0713 no .
H40A H42A 2.8694 no .
H40A H42B 3.4954 no .
H40A H42C 2.3824 no .
H40B H41A 2.9772 no .
H40B H41C 2.6308 no .
H40B H42A 3.5614 no .
H40B H42C 3.5467 no .
H40C H41A 3.5446 no .
H40C H42A 2.4145 no .
H40C H42B 3.5179 no .
H40C H42C 2.8970 no .
H41A H42A 3.5318 no .
H41A H42B 2.9083 no .
H41A H42C 2.4859 no .
H41B H42A 3.5079 no .
H41B H42B 2.4380 no .
H41B H42C 2.9632 no .
H41C H42B 3.5789 no .
H43A H44A 2.3503 no .
H43A H44B 3.4869 no .
H43A H44C 3.0766 no .
H43A H45A 2.8415 no .
H43A H45B 3.5078 no .
H43A H45C 2.3857 no .
H43B H44A 2.8889 no .
H43B H44C 2.7058 no .
H43B H45A 3.5555 no .
H43B H45C 3.5846 no .
H43C H44A 3.4108 no .
H43C H45A 2.3425 no .
H43C H45B 3.4850 no .
H43C H45C 2.8678 no .
H44A H45A 3.5116 no .
H44A H45B 3.0175 no .
H44A H45C 2.4929 no .
H44B H45A 3.5010 no .
H44B H45B 2.4906 no .
H44B H45C 2.9019 no .
O1 H31B 3.5842 no 3_677
O1 H32C 2.5896 no 3_677
O3 H32C 3.3524 no 3_677
O3 H40A 3.4786 no 2_556
O43 H22 2.4278 no 3_577
O43 H34B 2.7920 no 3_677
O43 H41B 2.8922 no 3_577
O43 H42B 3.1312 no 3_577
O43 H43B 2.5930 no 3_577
O43 H43C 2.9562 no 3_577
O44 H3A 3.0978 no 2_656
O44 H3B 3.4523 no 2_656
O44 H34A 2.6907 no 2_656
O44 H41A 2.9140 no 2_556
O44 H42C 3.4772 no 2_556
O44 H43A 2.7428 no 2_556
O44 H44A 3.5363 no 2_556
C3 H29A 3.3423 no 2_646
C4 H32C 3.0047 no 3_677
C4 H40A 3.1259 no 2_556
C4 H44A 3.0864 no 2_556
C5 H3A 2.9662 no 2_656
C5 H34A 3.5184 no 2_656
C7 H32B 2.9821 no 3_677
C7 H32C 3.3159 no 3_677
C8 H28A 3.3373 no 4_565
C8 H28B 3.3112 no 4_565
C9 H28A 3.0147 no 4_565
C10 H7B 2.8320 no 2_646
C11 H28A 3.2679 no 4_565
C11 H28B 3.5137 no 4_565
C12 H28A 3.2250 no 4_565
C12 H28B 3.5381 no 4_565
C12 H36B 3.5705 no 4_565
C12 H36C 3.2152 no 4_565
C13 H32C 3.4574 no 3_677
C13 H40A 3.0666 no 2_556
C13 H44A 3.0799 no 2_556
C13 H44B 3.5855 no 2_556
C14 H32A 3.1021 no 3_677
C14 H32B 3.4331 no 3_677
C14 H32C 3.4573 no 3_677
C14 H42C 3.5038 no 2_556
C15 H7B 3.2798 no 2_646
C16 H7B 3.2509 no 2_646
C16 H14 3.4533 no 2_646
C17 H32A 3.3757 no 3_677
C17 H42C 3.5972 no 2_556
C18 H14 3.3116 no 2_646
C18 H38C 3.4882 no 2_646
C18 H39C 3.4662 no 2_646
C19 H44A 3.3596 no 2_556
C20 H22 3.5548 no 3_577
C20 H34B 3.2587 no 3_677
C21 H28A 2.9066 no 4_565
C22 H28A 2.9964 no 4_565
C22 H36C 3.0237 no 4_565
C23 H32A 3.2945 no 3_677
C23 H32B 3.1586 no 3_677
C23 H32C 2.9794 no 3_677
C23 H44A 3.4313 no 2_556
C24 H40A 3.4196 no 2_556
C26 H14 3.4005 no 2_646
C26 H38C 3.0232 no 2_646
C27 H40A 2.8494 no 2_556
C27 H44A 3.3713 no 2_556
C27 H45C 3.0059 no 2_556
C28 H32B 3.4752 no 4_564
C28 H37C 3.3729 no 4_574
C28 H39C 3.2950 no 2_646
C28 H45A 3.4608 no 4_564
C29 H3A 2.8767 no 2_656
C29 H38C 2.9585 no 2_646
C31 H32C 3.2982 no 3_677
C31 H34B 3.1621 no 3_677
C31 H36B 3.3631 no 4_565
C31 H36C 3.3682 no 4_565
C32 H7A 3.1265 no 3_677
C32 H7B 3.4892 no 3_677
C32 H28B 3.1075 no 4_565
C32 H31B 3.1909 no 3_677
C32 H32C 3.1529 no 3_677
C34 H31A 3.5966 no 3_677
C34 H42B 3.1213 no 1_655
C34 H42C 3.1573 no 1_655
C34 H43A 3.4072 no 1_655
C34 H43B 2.9278 no 1_655
C35 H37B 3.0003 no 2_546
C35 H37C 3.2949 no 4_574
C35 H41C 3.5881 no 4_564
C35 H45A 3.5037 no 4_564
C36 H24A 3.2146 no 2_546
C36 H31A 3.0218 no 4_564
C37 H28C 3.5360 no 4_575
C37 H35A 3.3353 no 4_575
C37 H35C 3.2498 no 2_556
C38 H29A 3.2497 no 2_656
C38 H29B 3.4793 no 2_656
C38 H34C 3.3746 no 2_656
C38 H45B 3.2443 no 1_565
C39 H18 3.5883 no 4_575
C39 H28C 3.5853 no 4_575
C39 H32A 3.4776 no 3_677
C39 H39B 3.2895 no 3_687
C40 H27A 3.0453 no 2_546
C40 H27C 3.4363 no 2_546
C41 H28A 3.5927 no 4_565
C41 H35C 3.4158 no 4_565
C41 H37A 3.2102 no 3_577
C42 H34A 3.5538 no 1_455
C42 H34B 3.5161 no 1_455
C42 H34C 3.1574 no 1_455
C42 H38B 3.4249 no 2_546
C43 H34A 3.2777 no 1_455
C43 H34B 3.3021 no 1_455
C43 H37A 3.4493 no 3_577
C45 H27A 3.4226 no 2_546
C45 H27C 3.4223 no 2_546
C45 H28A 3.3733 no 4_565
C45 H38A 3.5396 no 1_545
H3A O44 3.0978 no 2_646
H3A C5 2.9662 no 2_646
H3A C29 2.8767 no 2_646
H3A H7B 3.5254 no 2_646
H3A H29A 2.3798 no 2_646
H3A H29B 2.9490 no 2_646
H3A H39A 3.4454 no 3_677
H3B O44 3.4523 no 2_646
H3B H39A 3.2400 no 3_677
H7A C32 3.1265 no 3_677
H7A H32B 2.5809 no 3_677
H7A H32C 2.8163 no 3_677
H7B C10 2.8320 no 2_656
H7B C15 3.2798 no 2_656
H7B C16 3.2509 no 2_656
H7B C32 3.4892 no 3_677
H7B H3A 3.5254 no 2_656
H7B H10 2.8175 no 2_656
H7B H28B 3.3294 no 2_656
H7B H32B 2.7693 no 3_677
H7B H32C 3.5485 no 3_677
H7B H36B 2.8661 no 2_656
H9 H28A 3.4754 no 4_565
H9 H38A 3.3262 no 1_545
H10 H7B 2.8175 no 2_646
H10 H29B 3.2776 no 2_646
H14 C16 3.4533 no 2_656
H14 C18 3.3116 no 2_656
H14 C26 3.4005 no 2_656
H14 H28B 3.1889 no 2_656
H14 H32A 3.3393 no 3_677
H14 H32B 3.5174 no 3_677
H14 H34C 3.4599 no 2_656
H18 C39 3.5883 no 4_574
H18 H37C 3.3090 no 4_574
H18 H38C 3.5906 no 2_646
H18 H39A 3.4383 no 4_574
H18 H39B 2.8785 no 4_574
H18 H39C 3.1907 no 2_646
H19 H35B 3.5668 no 2_556
H19 H35C 3.2929 no 2_556
H19 H36A 3.5789 no 2_556
H19 H36C 3.4676 no 2_556
H19 H41B 3.2191 no 3_577
H19 H43C 3.0940 no 3_577
H22 O43 2.4278 no 3_577
H22 C20 3.5548 no 3_577
H22 H28A 3.4612 no 4_565
H22 H36C 2.8725 no 4_565
H24A C36 3.2146 no 2_556
H24A H36A 2.7838 no 2_556
H24A H36C 2.8175 no 2_556
H24A H40A 3.3343 no 2_556
H24A H40C 3.2541 no 2_556
H24A H44B 3.2997 no 2_556
H24B H40A 3.2227 no 2_556
H27A C40 3.0453 no 2_556
H27A C45 3.4226 no 2_556
H27A H40A 2.3288 no 2_556
H27A H40B 2.9400 no 2_556
H27A H40C 3.5519 no 2_556
H27A H44A 3.0524 no 2_556
H27A H44B 3.5265 no 2_556
H27A H45B 3.3637 no 2_556
H27A H45C 2.6940 no 2_556
H27B H45C 3.4865 no 2_556
H27C C40 3.4363 no 2_556
H27C C45 3.4223 no 2_556
H27C H40A 2.6081 no 2_556
H27C H40B 3.5133 no 2_556
H27C H41A 3.0120 no 2_556
H27C H43A 3.3180 no 2_556
H27C H44A 2.9773 no 2_556
H27C H45C 2.4829 no 2_556
H28A C8 3.3373 no 4_564
H28A C9 3.0147 no 4_564
H28A C11 3.2679 no 4_564
H28A C12 3.2250 no 4_564
H28A C21 2.9066 no 4_564
H28A C22 2.9964 no 4_564
H28A C41 3.5927 no 4_564
H28A C45 3.3733 no 4_564
H28A H9 3.4754 no 4_564
H28A H22 3.4612 no 4_564
H28A H37C 3.3958 no 4_574
H28A H41C 2.9941 no 4_564
H28A H43C 3.5437 no 4_564
H28A H45A 2.6863 no 4_564
H28A H45B 3.4777 no 4_564
H28B C8 3.3112 no 4_564
H28B C11 3.5137 no 4_564
H28B C12 3.5381 no 4_564
H28B C32 3.1075 no 4_564
H28B H7B 3.3294 no 2_646
H28B H14 3.1889 no 2_646
H28B H32A 2.8156 no 4_564
H28B H32B 2.5883 no 4_564
H28B H39C 2.8142 no 2_646
H28C C37 3.5360 no 4_574
H28C C39 3.5853 no 4_574
H28C H37C 2.6305 no 4_574
H28C H38A 3.1708 no 4_574
H28C H39B 2.6910 no 4_574
H28C H39C 2.8782 no 2_646
H28C H45A 3.5033 no 4_564
H29A C3 3.3423 no 2_656
H29A C38 3.2497 no 2_646
H29A H3A 2.3798 no 2_656
H29A H38A 2.9658 no 2_646
H29A H38C 2.6473 no 2_646
H29A H39A 3.2898 no 4_574
H29A H39B 3.5007 no 4_574
H29B C38 3.4793 no 2_646
H29B H3A 2.9490 no 2_656
H29B H10 3.2776 no 2_656
H29B H38A 3.4234 no 2_646
H29B H38C 2.8176 no 2_646
H31A C34 3.5966 no 3_677
H31A C36 3.0218 no 4_565
H31A H34B 2.7626 no 3_677
H31A H36A 3.5634 no 4_565
H31A H36B 2.4909 no 4_565
H31A H36C 2.6952 no 4_565
H31B O1 3.5842 no 3_677
H31B C32 3.1909 no 3_677
H31B H32A 3.4826 no 3_677
H31B H32C 2.3318 no 3_677
H31B H34B 2.9698 no 3_677
H32A C14 3.1021 no 3_677
H32A C17 3.3757 no 3_677
H32A C23 3.2945 no 3_677
H32A C39 3.4776 no 3_677
H32A H14 3.3393 no 3_677
H32A H28B 2.8156 no 4_565
H32A H31B 3.4826 no 3_677
H32A H39A 2.9368 no 3_677
H32A H39C 3.2193 no 3_677
H32B C7 2.9821 no 3_677
H32B C14 3.4331 no 3_677
H32B C23 3.1586 no 3_677
H32B C28 3.4752 no 4_565
H32B H7A 2.5809 no 3_677
H32B H7B 2.7693 no 3_677
H32B H14 3.5174 no 3_677
H32B H28B 2.5883 no 4_565
H32B H32C 3.4759 no 3_677
H32B H36B 3.0064 no 4_565
H32C O1 2.5896 no 3_677
H32C O3 3.3524 no 3_677
H32C C4 3.0047 no 3_677
H32C C7 3.3159 no 3_677
H32C C13 3.4574 no 3_677
H32C C14 3.4573 no 3_677
H32C C23 2.9794 no 3_677
H32C C31 3.2982 no 3_677
H32C C32 3.1529 no 3_677
H32C H7A 2.8163 no 3_677
H32C H7B 3.5485 no 3_677
H32C H31B 2.3318 no 3_677
H32C H32B 3.4759 no 3_677
H32C H32C 2.8338 no 3_677
H34A O44 2.6907 no 2_646
H34A C5 3.5184 no 2_646
H34A C42 3.5538 no 1_655
H34A C43 3.2777 no 1_655
H34A H41A 3.4268 no 1_655
H34A H42B 3.2638 no 1_655
H34A H42C 2.9582 no 1_655
H34A H43A 2.8303 no 1_655
H34A H43B 2.8325 no 1_655
H34B O43 2.7920 no 3_677
H34B C20 3.2587 no 3_677
H34B C31 3.1621 no 3_677
H34B C42 3.5161 no 1_655
H34B C43 3.3021 no 1_655
H34B H31A 2.7626 no 3_677
H34B H31B 2.9698 no 3_677
H34B H41B 3.5939 no 1_655
H34B H42B 2.8238 no 1_655
H34B H42C 3.3245 no 1_655
H34B H43A 3.3171 no 1_655
H34B H43B 2.5094 no 1_655
H34C C38 3.3746 no 2_646
H34C C42 3.1574 no 1_655
H34C H14 3.4599 no 2_646
H34C H38B 3.1131 no 2_646
H34C H38C 2.7473 no 2_646
H34C H42B 2.7746 no 1_655
H34C H42C 2.6934 no 1_655
H34C H43A 3.5603 no 1_655
H34C H43B 2.9578 no 1_655
H35A C37 3.3353 no 4_574
H35A H37A 3.2790 no 4_574
H35A H37B 3.4020 no 2_546
H35A H37C 2.5740 no 4_574
H35A H45C 3.1192 no 2_556
H35B H19 3.5668 no 2_546
H35B H37B 2.6779 no 2_546
H35B H45C 3.2992 no 2_556
H35C C37 3.2498 no 2_546
H35C C41 3.4158 no 4_564
H35C H19 3.2929 no 2_546
H35C H37A 3.2287 no 2_546
H35C H37B 2.5232 no 2_546
H35C H37C 3.5787 no 2_546
H35C H37C 3.2594 no 4_574
H35C H41B 3.3059 no 4_564
H35C H41C 2.6648 no 4_564
H35C H43C 3.1338 no 4_564
H35C H45A 2.7031 no 4_564
H36A H19 3.5789 no 2_546
H36A H24A 2.7838 no 2_546
H36A H31A 3.5634 no 4_564
H36B C12 3.5705 no 4_564
H36B C31 3.3631 no 4_564
H36B H7B 2.8661 no 2_646
H36B H31A 2.4909 no 4_564
H36B H32B 3.0064 no 4_564
H36C C12 3.2152 no 4_564
H36C C22 3.0237 no 4_564
H36C C31 3.3682 no 4_564
H36C H19 3.4676 no 2_546
H36C H22 2.8725 no 4_564
H36C H24A 2.8175 no 2_546
H36C H31A 2.6952 no 4_564
H36C H41B 3.3349 no 4_564
H36C H43C 3.2528 no 4_564
H37A C41 3.2102 no 3_577
H37A C43 3.4493 no 3_577
H37A H35A 3.2790 no 4_575
H37A H35C 3.2287 no 2_556
H37A H41A 2.9561 no 3_577
H37A H41B 3.0485 no 3_577
H37A H41C 3.0811 no 3_577
H37A H43A 3.1016 no 3_577
H37A H43C 2.8984 no 3_577
H37B C35 3.0003 no 2_556
H37B H35A 3.4020 no 2_556
H37B H35B 2.6779 no 2_556
H37B H35C 2.5232 no 2_556
H37B H45A 3.4423 no 1_565
H37B H45B 3.5305 no 1_565
H37C C28 3.3729 no 4_575
H37C C35 3.2949 no 4_575
H37C H18 3.3090 no 4_575
H37C H28A 3.3958 no 4_575
H37C H28C 2.6305 no 4_575
H37C H35A 2.5740 no 4_575
H37C H35C 3.5787 no 2_556
H37C H35C 3.2594 no 4_575
H37C H45A 3.0230 no 1_565
H37C H45B 3.4328 no 1_565
H38A C45 3.5396 no 1_565
H38A H9 3.3262 no 1_565
H38A H28C 3.1708 no 4_575
H38A H29A 2.9658 no 2_656
H38A H29B 3.4234 no 2_656
H38A H40B 3.3694 no 1_565
H38A H45A 3.4500 no 1_565
H38A H45B 2.7686 no 1_565
H38B C42 3.4249 no 2_556
H38B H34C 3.1131 no 2_656
H38B H40B 3.2508 no 1_565
H38B H42A 2.9974 no 2_556
H38B H42B 3.5948 no 2_556
H38B H42C 3.1528 no 2_556
H38B H44C 3.2327 no 2_556
H38B H45B 2.8289 no 1_565
H38C C18 3.4882 no 2_656
H38C C26 3.0232 no 2_656
H38C C29 2.9585 no 2_656
H38C H18 3.5906 no 2_656
H38C H29A 2.6473 no 2_656
H38C H29B 2.8176 no 2_656
H38C H34C 2.7473 no 2_656
H39A H3A 3.4454 no 3_677
H39A H3B 3.2400 no 3_677
H39A H18 3.4383 no 4_575
H39A H29A 3.2898 no 4_575
H39A H32A 2.9368 no 3_677
H39B C39 3.2895 no 3_687
H39B H18 2.8785 no 4_575
H39B H28C 2.6910 no 4_575
H39B H29A 3.5007 no 4_575
H39B H39B 2.7362 no 3_687
H39B H39C 2.9865 no 3_687
H39C C18 3.4662 no 2_656
H39C C28 3.2950 no 2_656
H39C H18 3.1907 no 2_656
H39C H28B 2.8142 no 2_656
H39C H28C 2.8782 no 2_656
H39C H32A 3.2193 no 3_677
H39C H39B 2.9865 no 3_687
H40A O3 3.4786 no 2_546
H40A C4 3.1259 no 2_546
H40A C13 3.0666 no 2_546
H40A C24 3.4196 no 2_546
H40A C27 2.8494 no 2_546
H40A H24A 3.3343 no 2_546
H40A H24B 3.2227 no 2_546
H40A H27A 2.3288 no 2_546
H40A H27C 2.6081 no 2_546
H40B H27A 2.9400 no 2_546
H40B H27C 3.5133 no 2_546
H40B H38A 3.3694 no 1_545
H40B H38B 3.2508 no 1_545
H40C H24A 3.2541 no 2_546
H40C H27A 3.5519 no 2_546
H41A O44 2.9140 no 2_546
H41A H27C 3.0120 no 2_546
H41A H34A 3.4268 no 1_455
H41A H37A 2.9561 no 3_577
H41B O43 2.8922 no 3_577
H41B H19 3.2191 no 3_577
H41B H34B 3.5939 no 1_455
H41B H35C 3.3059 no 4_565
H41B H36C 3.3349 no 4_565
H41B H37A 3.0485 no 3_577
H41C C35 3.5881 no 4_565
H41C H28A 2.9941 no 4_565
H41C H35C 2.6648 no 4_565
H41C H37A 3.0811 no 3_577
H42A H38B 2.9974 no 2_546
H42B O43 3.1312 no 3_577
H42B C34 3.1213 no 1_455
H42B H34A 3.2638 no 1_455
H42B H34B 2.8238 no 1_455
H42B H34C 2.7746 no 1_455
H42B H38B 3.5948 no 2_546
H42C O44 3.4772 no 2_546
H42C C14 3.5038 no 2_546
H42C C17 3.5972 no 2_546
H42C C34 3.1573 no 1_455
H42C H34A 2.9582 no 1_455
H42C H34B 3.3245 no 1_455
H42C H34C 2.6934 no 1_455
H42C H38B 3.1528 no 2_546
H43A O44 2.7428 no 2_546
H43A C34 3.4072 no 1_455
H43A H27C 3.3180 no 2_546
H43A H34A 2.8303 no 1_455
H43A H34B 3.3171 no 1_455
H43A H34C 3.5603 no 1_455
H43A H37A 3.1016 no 3_577
H43B O43 2.5930 no 3_577
H43B C34 2.9278 no 1_455
H43B H34A 2.8325 no 1_455
H43B H34B 2.5094 no 1_455
H43B H34C 2.9578 no 1_455
H43C O43 2.9562 no 3_577
H43C H19 3.0940 no 3_577
H43C H28A 3.5437 no 4_565
H43C H35C 3.1338 no 4_565
H43C H36C 3.2528 no 4_565
H43C H37A 2.8984 no 3_577
H44A O44 3.5363 no 2_546
H44A C4 3.0864 no 2_546
H44A C13 3.0799 no 2_546
H44A C19 3.3596 no 2_546
H44A C23 3.4313 no 2_546
H44A C27 3.3713 no 2_546
H44A H27A 3.0524 no 2_546
H44A H27C 2.9773 no 2_546
H44B C13 3.5855 no 2_546
H44B H24A 3.2997 no 2_546
H44B H27A 3.5265 no 2_546
H44C H38B 3.2327 no 2_546
H45A C28 3.4608 no 4_565
H45A C35 3.5037 no 4_565
H45A H28A 2.6863 no 4_565
H45A H28C 3.5033 no 4_565
H45A H35C 2.7031 no 4_565
H45A H37B 3.4423 no 1_545
H45A H37C 3.0230 no 1_545
H45A H38A 3.4500 no 1_545
H45B C38 3.2443 no 1_545
H45B H27A 3.3637 no 2_546
H45B H28A 3.4777 no 4_565
H45B H37B 3.5305 no 1_545
H45B H37C 3.4328 no 1_545
H45B H38A 2.7686 no 1_545
H45B H38B 2.8289 no 1_545
H45C C27 3.0059 no 2_546
H45C H27A 2.6940 no 2_546
H45C H27B 3.4865 no 2_546
H45C H27C 2.4829 no 2_546
H45C H35A 3.1192 no 2_546
H45C H35B 3.2992 no 2_546

loop_
_geom_torsion_atom_site_label_1
_geom_torsion_atom_site_label_2
_geom_torsion_atom_site_label_3
_geom_torsion_atom_site_label_4
_geom_torsion
_geom_torsion_publ_flag
C32 O1 C8 C11 -91.99(13) no
C32 O1 C8 C12 90.52(13) no
C34 O2 C6 C15 85.48(14) no
C34 O2 C6 C26 -97.27(13) no
C27 O3 C4 C13 81.05(15) no
C27 O3 C4 C23 -105.28(12) no
C11 C3 C15 C6 101.03(13) no
C11 C3 C15 C10 -72.69(14) no
C15 C3 C11 C8 -93.69(12) no
C15 C3 C11 C9 81.28(14) no
O3 C4 C13 C19 176.01(9) no
O3 C4 C13 C24 -0.81(18) no
O3 C4 C23 C7 -2.76(17) no
O3 C4 C23 C14 -176.71(9) no
C13 C4 C23 C7 170.92(10) no
C13 C4 C23 C14 -3.03(18) no
C23 C4 C13 C19 2.52(18) no
C23 C4 C13 C24 -174.30(10) no
O44 C5 C7 C23 21.76(19) no
O44 C5 C29 C26 -88.80(15) no
C7 C5 C29 C26 90.31(12) no
C29 C5 C7 C23 -157.33(10) no
O2 C6 C15 C3 9.13(19) no
O2 C6 C15 C10 -177.07(10) no
O2 C6 C26 C18 178.68(10) no
O2 C6 C26 C29 -7.94(19) no
C15 C6 C26 C18 -4.1(2) no
C15 C6 C26 C29 169.30(11) no
C26 C6 C15 C3 -168.06(11) no
C26 C6 C15 C10 5.73(19) no
C5 C7 C23 C4 75.56(15) no
C5 C7 C23 C14 -110.68(13) no
O1 C8 C11 C3 -3.86(17) no
O1 C8 C11 C9 -178.94(9) no
O1 C8 C12 C22 178.01(9) no
O1 C8 C12 C31 -0.91(17) no
C11 C8 C12 C22 0.56(18) no
C11 C8 C12 C31 -178.35(10) no
C12 C8 C11 C3 173.57(10) no
C12 C8 C11 C9 -1.51(18) no
C11 C9 C21 C22 -1.46(19) no
C11 C9 C21 C33 176.41(11) no
C21 C9 C11 C3 -173.14(11) no
C21 C9 C11 C8 2.00(19) no
C15 C10 C16 C18 -1.4(2) no
C15 C10 C16 C30 -177.31(12) no
C16 C10 C15 C3 170.95(12) no
C16 C10 C15 C6 -3.0(2) no
C8 C12 C22 C21 -0.01(19) no
C8 C12 C31 C20 134.45(12) no
C22 C12 C31 C20 -44.44(17) no
C31 C12 C22 C21 178.89(10) no
C4 C13 C19 C17 -0.62(18) no
C4 C13 C24 C20 98.41(14) no
C19 C13 C24 C20 -78.39(14) no
C24 C13 C19 C17 176.30(10) no
C17 C14 C23 C4 1.66(18) no
C17 C14 C23 C7 -172.14(11) no
C23 C14 C17 C19 0.18(18) no
C23 C14 C17 C25 178.41(10) no
C10 C16 C18 C26 3.1(2) no
C10 C16 C30 C28 -132.29(13) no
C10 C16 C30 C35 108.25(14) no
C10 C16 C30 C36 -12.34(19) no
C18 C16 C30 C28 51.87(17) no
C18 C16 C30 C35 -67.59(16) no
C18 C16 C30 C36 171.81(12) no
C30 C16 C18 C26 179.23(12) no
C14 C17 C19 C13 -0.72(18) no
C14 C17 C25 C37 178.96(11) no
C14 C17 C25 C38 58.90(15) no
C14 C17 C25 C39 -59.58(17) no
C19 C17 C25 C37 -2.90(18) no
C19 C17 C25 C38 -122.97(13) no
C19 C17 C25 C39 118.56(13) no
C25 C17 C19 C13 -178.89(11) no
C16 C18 C26 C6 -0.5(2) no
C16 C18 C26 C29 -174.05(12) no
O43 C20 C24 C13 101.42(14) no
O43 C20 C31 C12 139.85(13) no
C24 C20 C31 C12 -44.22(17) no
C31 C20 C24 C13 -74.48(14) no
C9 C21 C22 C12 0.44(19) no
C9 C21 C33 C40 -6.00(19) no
C9 C21 C33 C41 126.80(14) no
C9 C21 C33 C42 -116.85(13) no
C9 C21 C33 C43 164.58(12) no
C9 C21 C33 C44 -58.11(19) no
C9 C21 C33 C45 60.26(16) no
C22 C21 C33 C40 171.80(11) no
C22 C21 C33 C41 -55.39(18) no
C22 C21 C33 C42 60.96(16) no
C22 C21 C33 C43 -17.62(19) no
C22 C21 C33 C44 119.69(15) no
C22 C21 C33 C45 -121.94(13) no
C33 C21 C22 C12 -177.46(11) no
C6 C26 C29 C5 -88.28(14) no
C18 C26 C29 C5 85.06(15) no
